data_7218856
loop_
_publ_author_name
'Wang, Chih-Chieh'
'Sheu, Gia-Bin'
'Ke, Szu-Yu'
'Shin, Chi-Yang'
'Cheng, Yu-Jen'
'Chen, Yi-Ting'
'Cho, Chia-Hsing'
'Ho, Mei-Lin'
'Chen, Wen-Tin'
'Liao, Ru-Hsio'
'Lee, Gene-Hsiang'
'Sheu, Hwo-Shuenn'

_publ_section_title
;
 A 3D porous supramolecular architecture via \p--\p assembly of 2D
 metal--organic frameworks (MOFs): structure-versus-luminescence
 reversibility and gas adsorption properties
;
_journal_issue 6
_journal_name_full CrystEngComm
_journal_page_first 1264
_journal_paper_doi 10.1039/C4CE01849D
_journal_volume 17
_journal_year 2015
_chemical_formula_sum 'C18 H14.2 N2 O5.1 S2 Zn'
_chemical_formula_weight 469.60
_chemical_name_systematic
; 
 ? 
;
_space_group_IT_number 2
_symmetry_cell_setting triclinic
_symmetry_space_group_name_Hall '-P 1'
_symmetry_space_group_name_H-M 'P -1'
_atom_sites_solution_hydrogens geom
_atom_sites_solution_primary direct
_atom_sites_solution_secondary difmap
_audit_creation_method SHELXL-97
_audit_update_record
;
2014-10-29 deposited with the CCDC.
2014-11-20 downloaded from the CCDC.
;
_cell_angle_alpha 67.610(1)
_cell_angle_beta 80.961(1)
_cell_angle_gamma 68.932(1)
_cell_formula_units_Z 2
_cell_length_a 9.5666(4)
_cell_length_b 11.5400(5)
_cell_length_c 11.8627(5)
_cell_measurement_temperature 295(2)
_cell_volume 1129.64(8)
_computing_cell_refinement 'Bruker SMART'
_computing_data_collection 'Bruker SMART'
_computing_data_reduction 'Bruker SAINT'
_computing_molecular_graphics 'Bruker SHELXTL'
_computing_publication_material 'Bruker SHELXTL'
_computing_structure_refinement 'SHELXL-97 (Sheldrick, 2008)'
_computing_structure_solution 'SHELXS-97 (Sheldrick, 2008)'
_diffrn_ambient_temperature 295(2)
_diffrn_measured_fraction_theta_full 0.984
_diffrn_measured_fraction_theta_max 0.984
_diffrn_measurement_device_type 'CCD area detector'
_diffrn_measurement_method 'phi and omega scans'
_diffrn_radiation_monochromator graphite
_diffrn_radiation_source 'fine-focus sealed tube'
_diffrn_radiation_type MoK\a
_diffrn_radiation_wavelength 0.71073
_diffrn_reflns_av_R_equivalents 0.0213
_diffrn_reflns_av_sigmaI/netI 0.0283
_diffrn_reflns_limit_h_max 12
_diffrn_reflns_limit_h_min -12
_diffrn_reflns_limit_k_max 14
_diffrn_reflns_limit_k_min -14
_diffrn_reflns_limit_l_max 15
_diffrn_reflns_limit_l_min -15
_diffrn_reflns_number 12869
_diffrn_reflns_theta_full 27.50
_diffrn_reflns_theta_max 27.50
_diffrn_reflns_theta_min 1.86
_exptl_absorpt_coefficient_mu 1.300
_exptl_absorpt_correction_T_max 0.9324
_exptl_absorpt_correction_T_min 0.8170
_exptl_absorpt_correction_type multi-scan
_exptl_absorpt_process_details 'SADABS (Bruker, 2001)'
_exptl_crystal_colour colorless
_exptl_crystal_density_diffrn 1.381
_exptl_crystal_density_method 'not measured'
_exptl_crystal_description block
_exptl_crystal_F_000 478
_exptl_crystal_size_max 0.16
_exptl_crystal_size_mid 0.09
_exptl_crystal_size_min 0.05
_refine_diff_density_max 1.123
_refine_diff_density_min -0.402
_refine_diff_density_rms 0.119
_refine_ls_extinction_method none
_refine_ls_goodness_of_fit_ref 1.088
_refine_ls_hydrogen_treatment constr
_refine_ls_matrix_type full
_refine_ls_number_parameters 255
_refine_ls_number_reflns 5106
_refine_ls_number_restraints 1
_refine_ls_restrained_S_all 1.106
_refine_ls_R_factor_all 0.0491
_refine_ls_R_factor_gt 0.0463
_refine_ls_shift/su_max 0.001
_refine_ls_shift/su_mean 0.000
_refine_ls_structure_factor_coef Fsqd
_refine_ls_weighting_details 'calc w=1/[\s^2^(Fo^2^)+(0.1181P)^2^+0.2341P] where P=(Fo^2^+2Fc^2^)/3'
_refine_ls_weighting_scheme calc
_refine_ls_wR_factor_gt 0.1579
_refine_ls_wR_factor_ref 0.1604
_reflns_number_gt 4655
_reflns_number_total 5106
_reflns_threshold_expression >2sigma(I)
_cod_data_source_file c4ce01849d2.cif
_cod_data_source_block ic13509_ht_to_rt-1
_cod_depositor_comments
;
The following automatic conversions were performed:

'_symmetry_cell_setting' value 'Triclinic' changed to 'triclinic'
according to
/usr/data/users/saulius/crontab/automatic-downloads/rss-feeds/RSC/lib/dictionaries/cif_core.dic
dictionary named 'cif_core.dic' version 2.4.2 from 2011-04-26.

Automatic conversion script
Id: cif_fix_values 2935 2014-11-11 08:27:57Z andrius 

 Adding full bibliography for 7218854--7218856.cif.
;
_cod_original_sg_symbol_H-M P-1
_cod_original_formula_sum 'C18 H14.20 N2 O5.10 S2 Zn'
_cod_database_code 7218856

loop_
_symmetry_equiv_pos_as_xyz
'x, y, z'
'-x, -y, -z'

loop_
_atom_site_label
_atom_site_type_symbol
_atom_site_fract_x
_atom_site_fract_y
_atom_site_fract_z
_atom_site_U_iso_or_equiv
_atom_site_adp_type
_atom_site_occupancy
_atom_site_symmetry_multiplicity
_atom_site_calc_flag
_atom_site_refinement_flags
Zn1 Zn -0.54615(3) 1.20320(3) 1.27849(3) 0.03536(14) Uani 1 1 d .
S1 S -0.76723(12) 0.70104(10) 1.34332(9) 0.0630(3) Uani 1 1 d .
S2 S -0.57601(14) 0.56376(9) 1.31278(8) 0.0650(3) Uani 1 1 d .
O1 O -0.3512(2) 1.0947(2) 1.3530(2) 0.0464(5) Uani 1 1 d .
O2 O -0.2919(3) 1.2770(2) 1.3000(2) 0.0592(6) Uani 1 1 d .
O3 O -0.6678(2) 1.2808(2) 1.3960(2) 0.0480(5) Uani 1 1 d .
O4 O -0.8297(3) 1.3771(3) 1.2490(2) 0.0639(6) Uani 1 1 d .
N1 N -0.6136(2) 1.0471(2) 1.2928(2) 0.0371(5) Uani 1 1 d .
N2 N -0.4879(3) 0.7103(2) 0.9023(2) 0.0437(5) Uani 1 1 d .
C1 C -0.5379(3) 0.9255(3) 1.3625(3) 0.0427(6) Uani 1 1 d .
H1 H -0.4536 0.9133 1.4011 0.051 Uiso 1 1 calc R
C2 C -0.5778(4) 0.8158(3) 1.3808(3) 0.0477(7) Uani 1 1 d .
H2 H -0.5226 0.7317 1.4309 0.057 Uiso 1 1 calc R
C3 C -0.7033(3) 0.8352(3) 1.3218(3) 0.0442(6) Uani 1 1 d .
C4 C -0.7834(4) 0.9608(3) 1.2503(3) 0.0495(7) Uani 1 1 d .
H4 H -0.8680 0.9756 1.2106 0.059 Uiso 1 1 calc R
C5 C -0.7365(3) 1.0647(3) 1.2384(3) 0.0472(6) Uani 1 1 d .
H5 H -0.7919 1.1502 1.1910 0.057 Uiso 1 1 calc R
C6 C -0.6240(4) 0.7588(5) 0.9489(4) 0.0784(13) Uani 1 1 d .
H6 H -0.6985 0.8227 0.8952 0.094 Uiso 1 1 calc R
C7 C -0.6596(4) 0.7198(6) 1.0705(4) 0.0800(13) Uani 1 1 d .
H7 H -0.7556 0.7569 1.0983 0.096 Uiso 1 1 calc R
C8 C -0.5510(4) 0.6244(3) 1.1517(3) 0.0514(7) Uani 1 1 d .
C9 C -0.4120(5) 0.5748(4) 1.1051(3) 0.0733(12) Uani 1 1 d .
H9 H -0.3360 0.5106 1.1572 0.088 Uiso 1 1 calc R
C10 C -0.3836(4) 0.6197(4) 0.9809(3) 0.0639(10) Uani 1 1 d .
H10 H -0.2878 0.5852 0.9513 0.077 Uiso 1 1 calc R
C11 C -0.0890(3) 0.9375(3) 1.4807(2) 0.0364(5) Uani 1 1 d .
H11 H -0.1485 0.8953 1.4681 0.044 Uiso 1 1 calc R
C12 C -0.1270(3) 1.0753(2) 1.4283(2) 0.0331(5) Uani 1 1 d .
C13 C -0.0367(3) 1.1366(3) 1.4487(2) 0.0366(5) Uani 1 1 d .
H13 H -0.0613 1.2283 1.4144 0.044 Uiso 1 1 calc R
C14 C -0.2656(3) 1.1569(3) 1.3548(2) 0.0388(5) Uani 1 1 d .
C15 C -0.8633(3) 1.4083(3) 1.5460(3) 0.0489(7) Uani 1 1 d .
H15 H -0.7720 1.3465 1.5778 0.059 Uiso 1 1 calc R
C16 C -0.9009(3) 1.4304(3) 1.4292(3) 0.0379(5) Uani 1 1 d .
C17 C -1.0397(3) 1.5228(3) 1.3857(3) 0.0495(7) Uani 1 1 d .
H17 H -1.0672 1.5380 1.3082 0.059 Uiso 1 1 calc RD
C18 C -0.7942(3) 1.3596(3) 1.3510(3) 0.0421(6) Uani 1 1 d .
O5 O -0.9368(6) 1.6372(5) 0.8563(5) 0.0879(19) Uiso 0.672(10) 1 d P
H5A H -0.9912 1.6175 0.8184 0.132 Uiso 0.672(10) 1 d PR
H5B H -0.8844 1.6812 0.8024 0.132 Uiso 0.672(10) 1 d PR
O6 O -0.9978(14) 1.6796(13) 1.0569(9) 0.146(6) Uiso 0.428(15) 1 d P
H6A H -0.9998 1.6628 0.9903 0.219 Uiso 0.428(15) 1 d PR
H6B H -0.9733 1.6061 1.1257 0.219 Uiso 0.428(15) 1 d PRD

loop_
_atom_site_aniso_label
_atom_site_aniso_U_11
_atom_site_aniso_U_22
_atom_site_aniso_U_33
_atom_site_aniso_U_23
_atom_site_aniso_U_13
_atom_site_aniso_U_12
Zn1 0.0302(2) 0.0342(2) 0.0413(2) -0.01491(14) -0.00300(12) -0.00754(13)
S1 0.0812(6) 0.0716(6) 0.0646(5) -0.0391(4) 0.0318(4) -0.0549(5)
S2 0.1062(8) 0.0474(4) 0.0485(4) -0.0192(4) 0.0205(4) -0.0397(5)
O1 0.0305(9) 0.0466(11) 0.0618(12) -0.0174(9) -0.0123(8) -0.0097(8)
O2 0.0559(13) 0.0402(11) 0.0692(15) -0.0009(10) -0.0251(11) -0.0118(10)
O3 0.0417(10) 0.0420(10) 0.0593(12) -0.0254(9) 0.0066(9) -0.0077(8)
O4 0.0536(13) 0.0836(18) 0.0579(14) -0.0413(13) 0.0088(11) -0.0131(12)
N1 0.0343(10) 0.0374(11) 0.0413(11) -0.0155(9) -0.0026(8) -0.0111(9)
N2 0.0398(12) 0.0451(12) 0.0444(12) -0.0167(10) 0.0010(9) -0.0116(10)
C1 0.0409(13) 0.0410(14) 0.0484(15) -0.0165(12) -0.0053(11) -0.0134(11)
C2 0.0547(17) 0.0383(14) 0.0487(15) -0.0128(12) -0.0014(13) -0.0160(13)
C3 0.0511(15) 0.0505(15) 0.0443(14) -0.0258(12) 0.0152(12) -0.0290(13)
C4 0.0457(15) 0.0629(18) 0.0521(16) -0.0249(14) -0.0027(12) -0.0259(14)
C5 0.0442(15) 0.0460(15) 0.0527(16) -0.0160(13) -0.0099(12) -0.0145(12)
C6 0.0446(18) 0.122(4) 0.0532(19) -0.038(2) -0.0043(15) -0.001(2)
C7 0.0497(19) 0.132(4) 0.053(2) -0.042(2) 0.0082(16) -0.018(2)
C8 0.072(2) 0.0465(15) 0.0466(15) -0.0221(13) 0.0156(14) -0.0330(15)
C9 0.074(2) 0.0519(19) 0.0494(18) 0.0010(15) 0.0059(17) 0.0060(17)
C10 0.0532(18) 0.0547(19) 0.0499(18) -0.0044(14) 0.0061(14) 0.0030(15)
C11 0.0310(11) 0.0373(12) 0.0446(13) -0.0154(11) -0.0005(10) -0.0143(10)
C12 0.0271(10) 0.0372(12) 0.0334(11) -0.0110(9) -0.0003(8) -0.0105(9)
C13 0.0361(12) 0.0325(11) 0.0409(13) -0.0106(10) -0.0026(10) -0.0129(10)
C14 0.0319(12) 0.0431(14) 0.0397(13) -0.0149(11) -0.0019(10) -0.0094(10)
C15 0.0401(14) 0.0469(15) 0.0512(16) -0.0192(13) -0.0049(12) -0.0010(12)
C16 0.0383(12) 0.0343(12) 0.0425(13) -0.0163(10) 0.0070(10) -0.0138(10)
C17 0.0461(15) 0.0545(17) 0.0439(14) -0.0227(13) -0.0044(12) -0.0050(13)
C18 0.0412(14) 0.0391(13) 0.0513(15) -0.0211(12) 0.0114(11) -0.0189(11)

loop_
_atom_type_symbol
_atom_type_description
_atom_type_scat_dispersion_real
_atom_type_scat_dispersion_imag
_atom_type_scat_source
C C 0.0033 0.0016 'International Tables Vol C Tables 4.2.6.8 and 6.1.1.4'
H H 0.0000 0.0000 'International Tables Vol C Tables 4.2.6.8 and 6.1.1.4'
N N 0.0061 0.0033 'International Tables Vol C Tables 4.2.6.8 and 6.1.1.4'
O O 0.0106 0.0060 'International Tables Vol C Tables 4.2.6.8 and 6.1.1.4'
S S 0.1246 0.1234 'International Tables Vol C Tables 4.2.6.8 and 6.1.1.4'
Zn Zn 0.2839 1.4301 'International Tables Vol C Tables 4.2.6.8 and 6.1.1.4'

loop_
_geom_angle_atom_site_label_1
_geom_angle_atom_site_label_2
_geom_angle_atom_site_label_3
_geom_angle
_geom_angle_site_symmetry_1
_geom_angle_site_symmetry_3
O3 Zn1 O1 106.05(10) . .
O3 Zn1 N2 129.92(10) . 2_477
O1 Zn1 N2 108.28(10) . 2_477
O3 Zn1 N1 106.65(9) . .
O1 Zn1 N1 96.30(9) . .
N2 Zn1 N1 104.59(9) 2_477 .
C3 S1 S2 101.78(11) . .
C8 S2 S1 103.44(13) . .
C14 O1 Zn1 116.44(18) . .
C18 O3 Zn1 109.86(19) . .
C1 N1 C5 118.2(2) . .
C1 N1 Zn1 119.26(18) . .
C5 N1 Zn1 122.4(2) . .
C10 N2 C6 116.9(3) . .
C10 N2 Zn1 125.7(2) . 2_477
C6 N2 Zn1 117.0(2) . 2_477
N1 C1 C2 123.3(3) . .
C1 C2 C3 117.8(3) . .
C4 C3 C2 119.5(3) . .
C4 C3 S1 119.3(2) . .
C2 C3 S1 121.2(2) . .
C3 C4 C5 118.8(3) . .
N1 C5 C4 122.4(3) . .
N2 C6 C7 123.8(4) . .
C6 C7 C8 118.9(4) . .
C9 C8 C7 117.6(3) . .
C9 C8 S2 117.2(3) . .
C7 C8 S2 125.2(3) . .
C8 C9 C10 120.3(3) . .
N2 C10 C9 122.4(3) . .
C13 C11 C12 120.3(2) 2_578 .
C13 C12 C11 119.0(2) . .
C13 C12 C14 120.3(2) . .
C11 C12 C14 120.7(2) . .
C11 C13 C12 120.7(2) 2_578 .
O2 C14 O1 123.5(3) . .
O2 C14 C12 120.4(2) . .
O1 C14 C12 116.1(2) . .
C17 C15 C16 120.2(3) 2_388 .
C15 C16 C17 117.9(3) . .
C15 C16 C18 121.2(3) . .
C17 C16 C18 120.9(3) . .
C15 C17 C16 121.8(3) 2_388 .
O4 C18 O3 122.5(3) . .
O4 C18 C16 120.8(3) . .
O3 C18 C16 116.7(3) . .

loop_
_geom_bond_atom_site_label_1
_geom_bond_atom_site_label_2
_geom_bond_distance
_geom_bond_site_symmetry_2
Zn1 O3 1.947(2) .
Zn1 O1 1.9555(19) .
Zn1 N2 2.021(2) 2_477
Zn1 N1 2.064(2) .
S1 C3 1.780(3) .
S1 S2 2.0330(15) .
S2 C8 1.777(3) .
O1 C14 1.275(3) .
O2 C14 1.233(3) .
O3 C18 1.272(4) .
O4 C18 1.230(4) .
N1 C1 1.324(4) .
N1 C5 1.343(4) .
N2 C10 1.325(4) .
N2 C6 1.342(4) .
N2 Zn1 2.021(2) 2_477
C1 C2 1.381(4) .
C2 C3 1.390(4) .
C3 C4 1.370(5) .
C4 C5 1.378(4) .
C6 C7 1.364(5) .
C7 C8 1.379(6) .
C8 C9 1.366(5) .
C9 C10 1.380(5) .
C11 C13 1.382(4) 2_578
C11 C12 1.397(4) .
C12 C13 1.392(3) .
C12 C14 1.499(3) .
C13 C11 1.382(4) 2_578
C15 C17 1.368(4) 2_388
C15 C16 1.392(4) .
C16 C17 1.394(4) .
C16 C18 1.500(4) .
C17 C15 1.368(4) 2_388

loop_
_geom_hbond_atom_site_label_D
_geom_hbond_atom_site_label_H
_geom_hbond_atom_site_label_A
_geom_hbond_distance_DH
_geom_hbond_distance_HA
_geom_hbond_distance_DA
_geom_hbond_angle_DHA
_geom_hbond_site_symmetry_A
O5 H5A O4 0.87 1.97 2.806(6) 159.2 2_387
O5 H5B O2 0.87 2.01 2.844(6) 160.4 2_487
